data_4023297
loop_
_publ_author_name
'Tsuyoshi Hosokawa'
'Akemi Matsumura'
'Toshimasa Katagiri'
'Kenji Uneyama'

_publ_section_title
;
 One-Pot Synthesis of 3-Fluoro-4-(trifluoromethyl)quinolines
 from Pentafluoropropen-2-ol and Their Molecular Modification
;
_journal_name_full 'Journal of Organic Chemistry'
_journal_page_first 1468
_journal_page_last 1474
_journal_paper_doi 10.1021/jo702568z
_journal_volume 73
_journal_year 2008
_chemical_formula_moiety 'C17 H14 F5 N O2 '
_chemical_formula_sum 'C17 H14 F5 N O2'
_chemical_formula_weight 359.30
_space_group_IT_number 14
_symmetry_cell_setting monoclinic
_symmetry_Int_Tables_number 14
_symmetry_space_group_name_Hall '-P 2yn'
_symmetry_space_group_name_H-M 'P 1 21/n 1'
_audit_creation_date 'Wed May 30 20:36:29 2007'
_audit_creation_method 'by teXsan'
_cell_angle_alpha 90
_cell_angle_beta 107.785(8)
_cell_angle_gamma 90
_cell_formula_units_Z 4
_cell_length_a 10.455(1)
_cell_length_b 14.183(3)
_cell_length_c 11.467(3)
_cell_measurement_reflns_used 5859
_cell_measurement_temperature 296.2
_cell_measurement_theta_max 27.5
_cell_measurement_theta_min 2.0
_cell_volume 1619.2(5)
_computing_cell_refinement PROCESS-AUTO
_computing_data_collection PROCESS-AUTO
_computing_data_reduction 'teXsan Ver. 1.11'
_computing_publication_material 'teXsan Ver. 1.11'
_computing_structure_refinement 'teXsan Ver. 1.10'
_computing_structure_solution SIR97
_diffrn_detector_area_resol_mean 10.00
_diffrn_measured_fraction_theta_full 0.9233
_diffrn_measured_fraction_theta_max 0.9233
_diffrn_measurement_device_type 'Rigaku RAXIS-IV Imaging Plate'
_diffrn_measurement_method \w
_diffrn_radiation_type 'Mo K\a'
_diffrn_radiation_wavelength 0.7107
_diffrn_reflns_av_R_equivalents 0.013
_diffrn_reflns_limit_h_max 13
_diffrn_reflns_limit_h_min -13
_diffrn_reflns_limit_k_max 18
_diffrn_reflns_limit_k_min -18
_diffrn_reflns_limit_l_max 14
_diffrn_reflns_limit_l_min -14
_diffrn_reflns_number 11539
_diffrn_reflns_theta_full 27.47
_diffrn_reflns_theta_max 27.47
_exptl_absorpt_coefficient_mu 0.135
_exptl_absorpt_correction_T_max 0.960
_exptl_absorpt_correction_T_min 0.771
_exptl_absorpt_correction_type multi-scan
_exptl_absorpt_process_details '(Higashi, 1995)'
_exptl_crystal_colour colorless
_exptl_crystal_density_diffrn 1.474
_exptl_crystal_density_method 'not measured'
_exptl_crystal_description platelet
_exptl_crystal_size_max 0.500
_exptl_crystal_size_mid 0.500
_exptl_crystal_size_min 0.300
_refine_diff_density_max 0.36
_refine_diff_density_min -0.22
_refine_ls_abs_structure_Flack 0.00000
_refine_ls_extinction_method none
_refine_ls_goodness_of_fit_ref 1.685
_refine_ls_hydrogen_treatment refU
_refine_ls_number_parameters 240
_refine_ls_number_reflns 2816
_refine_ls_R_factor_gt 0.0672
_refine_ls_shift/su_max 0.0140
_refine_ls_structure_factor_coef F
_refine_ls_weighting_details 'w = 1/[\s^2^(Fo) + 0.00462|Fo|^2^]'
_refine_ls_weighting_scheme calc
_refine_ls_wR_factor_ref 0.1260
_reflns_number_gt 2816
_reflns_number_total 3432
_reflns_threshold_expression F^2^>2.0\s(F^2^)
_cod_data_source_file jo702568z-File002.cif
_cod_data_source_block katagiri117
_cod_original_sg_symbol_H-M 'P 21/n'
_cod_original_formula_sum 'C17 H14 F5 N O2 '
_cod_database_code 4023297

loop_
_symmetry_equiv_pos_as_xyz
x,y,z
1/2-x,1/2+y,1/2-z
-x,-y,-z
1/2+x,1/2-y,1/2+z

loop_
_atom_site_label
_atom_site_type_symbol
_atom_site_fract_x
_atom_site_fract_y
_atom_site_fract_z
_atom_site_U_iso_or_equiv
_atom_site_adp_type
_atom_site_occupancy
_atom_site_calc_flag
_atom_site_refinement_flags
_atom_site_disorder_assembly
_atom_site_disorder_group
F(2) F 0.5903(1) 0.40182(8) 0.3431(1) 0.0562(3) Uani 1.00 d . . .
F(3) F 0.7732(1) 0.45145(8) 0.4784(1) 0.0584(4) Uani 1.00 d . . .
F(4) F 0.9869(1) 0.42340(9) 0.3285(1) 0.0633(4) Uani 1.00 d . . .
F(5) F 0.9352(1) 0.55761(9) 0.3856(1) 0.0681(4) Uani 1.00 d . . .
F(6) F 0.9261(2) 0.53446(10) 0.1969(1) 0.0719(4) Uani 1.00 d . . .
O(1) O 0.5940(2) 0.4425(1) -0.1867(1) 0.0587(4) Uani 1.00 d . . .
O(2) O 0.6813(1) 0.54883(8) 0.2492(1) 0.0498(4) Uani 1.00 d . . .
N(1) N 0.7485(3) 0.2593(1) 0.2658(2) 0.0689(6) Uani 1.00 d . . .
C(1) C 0.7142(2) 0.4037(1) 0.1457(2) 0.0436(4) Uani 1.00 d . . .
C(2) C 0.6744(2) 0.4476(1) 0.0311(2) 0.0483(5) Uani 1.00 d . . .
C(3) C 0.7530(2) 0.4637(1) 0.2627(2) 0.0431(4) Uani 1.00 d . . .
C(4) C 0.7416(2) 0.2485(1) 0.4788(2) 0.0474(5) Uani 1.00 d . . .
C(5) C 0.9008(2) 0.4946(1) 0.2941(2) 0.0508(5) Uani 1.00 d . . .
C(6) C 0.7861(2) 0.3060(1) 0.3851(2) 0.0508(5) Uani 1.00 d . . .
C(7) C 0.6954(2) 0.2540(1) 0.0448(2) 0.0564(5) Uani 1.00 d . . .
C(8) C 0.7228(2) 0.3059(1) 0.1551(2) 0.0492(5) Uani 1.00 d . . .
C(9) C 0.6562(2) 0.2970(1) -0.0690(2) 0.0561(5) Uani 1.00 d . . .
C(11) C 0.6428(2) 0.3946(1) -0.0763(2) 0.0493(5) Uani 1.00 d . . .
C(12) C 0.6121(2) 0.2134(1) 0.4529(2) 0.0588(6) Uani 1.00 d . . .
C(13) C 0.6695(3) 0.1391(2) 0.6508(2) 0.0660(6) Uani 1.00 d . . .
C(14) C 0.8338(2) 0.2287(2) 0.5913(2) 0.0561(5) Uani 1.00 d . . .
C(15) C 0.7975(3) 0.1742(2) 0.6771(2) 0.0683(7) Uani 1.00 d . . .
C(16) C 0.5761(3) 0.1589(2) 0.5393(2) 0.0675(7) Uani 1.00 d . . .
C(17) C 0.6330(4) 0.4093(3) -0.2879(3) 0.104(1) Uani 1.00 d . . .
C(18) C 0.7281(2) 0.4047(1) 0.3690(2) 0.0452(4) Uani 1.00 d . . .
H(1) H 0.6670 0.5151 0.0262 0.059(6) Uiso 1.00 calc . . .
H(2) H 0.7093 0.1871 0.0503 0.063(6) Uiso 1.00 calc . . .
H(3) H 0.6373 0.2598 -0.1419 0.048(5) Uiso 1.00 calc . . .
H(4) H 0.5471 0.2285 0.3766 0.057(6) Uiso 1.00 calc . . .
H(5) H 0.6424 0.1018 0.7084 0.090(9) Uiso 1.00 calc . . .
H(6) H 0.9238 0.2530 0.6094 0.072(7) Uiso 1.00 calc . . .
H(7) H 0.8606 0.1615 0.7554 0.13(1) Uiso 1.00 calc . . .
H(8) H 0.4860 0.1346 0.5185 0.069(7) Uiso 1.00 calc . . .
H(9) H 0.6077 0.3466 -0.3063 0.22(1) Uiso 1.00 calc . . .
H(10) H 0.5943 0.4484 -0.3579 0.13(1) Uiso 1.00 calc . . .
H(11) H 0.7298 0.4144 -0.2682 0.25(1) Uiso 1.00 calc . . .
H(12) H 0.8834 0.3113 0.4147 0.060(6) Uiso 1.00 calc . . .
H(13) H 0.7432 0.1921 0.2644 0.070(7) Uiso 1.00 calc . . .
H(14) H 0.6483 0.5371 0.3226 17.96362(4) Uiso 1.00 calc . . .

loop_
_atom_site_aniso_label
_atom_site_aniso_U_11
_atom_site_aniso_U_22
_atom_site_aniso_U_33
_atom_site_aniso_U_12
_atom_site_aniso_U_13
_atom_site_aniso_U_23
F(2) 0.0520(7) 0.0452(6) 0.0732(8) 0.0026(4) 0.0220(6) 0.0051(5)
F(3) 0.0784(9) 0.0482(7) 0.0491(6) -0.0003(5) 0.0202(6) -0.0066(4)
F(4) 0.0574(8) 0.0504(7) 0.0877(9) 0.0100(5) 0.0304(7) 0.0136(6)
F(5) 0.0644(8) 0.0564(8) 0.0769(9) -0.0076(6) 0.0118(7) -0.0185(6)
F(6) 0.0797(9) 0.0646(8) 0.0737(8) -0.0136(6) 0.0270(7) 0.0200(6)
O(1) 0.074(1) 0.0561(8) 0.0454(7) 0.0133(6) 0.0164(7) 0.0041(6)
O(2) 0.0609(8) 0.0276(6) 0.0582(7) 0.0051(5) 0.0142(6) -0.0021(5)
N(1) 0.130(2) 0.0310(8) 0.0549(9) 0.0109(9) 0.041(1) 0.0045(6)
C(1) 0.052(1) 0.0323(8) 0.0473(8) 0.0002(6) 0.0162(8) -0.0016(6)
C(2) 0.061(1) 0.0326(8) 0.0511(9) 0.0032(7) 0.0167(8) 0.0026(6)
C(3) 0.0548(10) 0.0259(7) 0.0478(9) 0.0019(6) 0.0148(7) -0.0018(6)
C(4) 0.060(1) 0.0348(8) 0.0518(9) 0.0031(7) 0.0241(8) 0.0027(7)
C(5) 0.059(1) 0.0357(8) 0.0589(10) 0.0009(7) 0.0190(8) 0.0019(7)
C(6) 0.068(1) 0.0348(8) 0.0553(10) 0.0046(7) 0.0266(9) 0.0061(7)
C(7) 0.086(1) 0.0313(8) 0.059(1) -0.0003(8) 0.0335(10) -0.0032(7)
C(8) 0.070(1) 0.0289(8) 0.0545(10) 0.0035(7) 0.0277(9) 0.0009(6)
C(9) 0.076(1) 0.0409(9) 0.0556(10) -0.0023(8) 0.0255(9) -0.0066(7)
C(11) 0.057(1) 0.0430(9) 0.0488(9) 0.0049(7) 0.0173(8) 0.0013(7)
C(12) 0.062(1) 0.051(1) 0.059(1) -0.0026(8) 0.0119(9) 0.0025(8)
C(13) 0.080(1) 0.054(1) 0.077(1) 0.0004(10) 0.042(1) 0.011(1)
C(14) 0.052(1) 0.054(1) 0.061(1) 0.0032(8) 0.0161(8) 0.0110(9)
C(15) 0.073(1) 0.070(1) 0.065(1) 0.006(1) 0.025(1) 0.018(1)
C(16) 0.072(1) 0.057(1) 0.081(1) -0.0123(10) 0.035(1) 0.000(1)
C(17) 0.164(3) 0.099(2) 0.061(1) 0.057(2) 0.055(2) 0.015(1)
C(18) 0.0520(9) 0.0372(8) 0.0475(9) 0.0009(6) 0.0165(7) -0.0013(6)

loop_
_atom_type_symbol
_atom_type_description
_atom_type_scat_dispersion_real
_atom_type_scat_dispersion_imag
_atom_type_scat_source
C C 0.003 0.002
;International Tables for Crystallography
(1992, Vol. C, Tables 4.2.6.8 and 6.1.1.1)
;
H H 0.000 0.000
;International Tables for Crystallography
(1992, Vol. C, Table 6.1.1.2)
;
F F 0.017 0.010
;International Tables for Crystallography
(1992, Vol. C, Tables 4.2.6.8 and 6.1.1.1)
;
N N 0.006 0.003
;International Tables for Crystallography
(1992, Vol. C, Tables 4.2.6.8 and 6.1.1.1)
;
O O 0.011 0.006
;International Tables for Crystallography
(1992, Vol. C, Tables 4.2.6.8 and 6.1.1.1)
;

loop_
_geom_angle_atom_site_label_1
_geom_angle_atom_site_label_2
_geom_angle_atom_site_label_3
_geom_angle
_geom_angle_site_symmetry_1
_geom_angle_site_symmetry_2
_geom_angle_site_symmetry_3
_geom_angle_publ_flag
C(11) O(1) C(17) 117.7(2) . . . yes
C(6) N(1) C(8) 124.4(2) . . . yes
C(2) C(1) C(3) 119.9(2) . . . yes
C(2) C(1) C(8) 120.7(2) . . . yes
C(3) C(1) C(8) 119.4(2) . . . yes
C(1) C(2) C(11) 120.8(2) . . . yes
O(2) C(3) C(1) 113.0(2) . . . yes
O(2) C(3) C(5) 104.1(2) . . . yes
O(2) C(3) C(18) 109.6(2) . . . yes
C(1) C(3) C(5) 110.0(2) . . . yes
C(1) C(3) C(18) 108.8(2) . . . yes
C(5) C(3) C(18) 111.4(2) . . . yes
C(6) C(4) C(12) 121.8(2) . . . yes
C(6) C(4) C(14) 119.3(2) . . . yes
C(12) C(4) C(14) 118.9(2) . . . yes
F(4) C(5) F(5) 106.2(2) . . . yes
F(4) C(5) F(6) 106.1(2) . . . yes
F(4) C(5) C(3) 113.1(2) . . . yes
F(5) C(5) F(6) 107.2(2) . . . yes
F(5) C(5) C(3) 112.5(2) . . . yes
F(6) C(5) C(3) 111.3(2) . . . yes
N(1) C(6) C(4) 111.3(2) . . . yes
N(1) C(6) C(18) 108.8(2) . . . yes
C(4) C(6) C(18) 112.4(2) . . . yes
C(8) C(7) C(9) 122.3(2) . . . yes
N(1) C(8) C(1) 122.4(2) . . . yes
N(1) C(8) C(7) 120.2(2) . . . yes
C(1) C(8) C(7) 117.3(2) . . . yes
C(7) C(9) C(11) 119.4(2) . . . yes
O(1) C(11) C(2) 117.6(2) . . . yes
O(1) C(11) C(9) 122.9(2) . . . yes
C(2) C(11) C(9) 119.4(2) . . . yes
C(4) C(12) C(16) 120.2(3) . . . yes
C(15) C(13) C(16) 119.7(3) . . . yes
C(4) C(14) C(15) 120.6(3) . . . yes
C(13) C(15) C(14) 120.3(3) . . . yes
C(12) C(16) C(13) 120.2(3) . . . yes
F(2) C(18) F(3) 104.9(2) . . . yes
F(2) C(18) C(3) 105.0(2) . . . yes
F(2) C(18) C(6) 110.7(2) . . . yes
F(3) C(18) C(3) 111.2(2) . . . yes
F(3) C(18) C(6) 108.9(2) . . . yes
C(3) C(18) C(6) 115.6(2) . . . yes

loop_
_geom_bond_atom_site_label_1
_geom_bond_atom_site_label_2
_geom_bond_distance
_geom_bond_site_symmetry_1
_geom_bond_site_symmetry_2
_geom_bond_publ_flag
F(2) C(18) 1.379(3) . . yes
F(3) C(18) 1.369(3) . . yes
F(4) C(5) 1.330(3) . . yes
F(5) C(5) 1.341(3) . . yes
F(6) C(5) 1.345(3) . . yes
O(1) C(11) 1.389(3) . . yes
O(1) C(17) 1.423(4) . . yes
O(2) C(3) 1.405(3) . . yes
N(1) C(6) 1.461(3) . . yes
N(1) C(8) 1.382(3) . . yes
C(1) C(2) 1.398(3) . . yes
C(1) C(3) 1.534(3) . . yes
C(1) C(8) 1.393(3) . . yes
C(2) C(11) 1.394(3) . . yes
C(3) C(5) 1.539(4) . . yes
C(3) C(18) 1.566(3) . . yes
C(4) C(6) 1.531(3) . . yes
C(4) C(12) 1.387(4) . . yes
C(4) C(14) 1.382(4) . . yes
C(6) C(18) 1.513(3) . . yes
C(7) C(8) 1.416(3) . . yes
C(7) C(9) 1.384(4) . . yes
C(9) C(11) 1.392(4) . . yes
C(12) C(16) 1.396(4) . . yes
C(13) C(15) 1.373(5) . . yes
C(13) C(16) 1.379(5) . . yes
C(14) C(15) 1.392(4) . . yes

loop_
_geom_contact_atom_site_label_1
_geom_contact_atom_site_label_2
_geom_contact_distance
_geom_contact_site_symmetry_1
_geom_contact_site_symmetry_2
_geom_contact_publ_flag
F(2) O(1) 3.114(2) . 3_665 ?
F(2) C(15) 3.256(4) . 4_454 ?
F(2) C(17) 3.482(4) . 3_665 ?
F(3) F(5) 2.973(3) . 3_766 ?
F(3) F(4) 3.310(2) . 3_766 ?
F(3) C(17) 3.477(4) . 1_556 ?
F(4) F(5) 3.139(3) . 3_766 ?
F(4) C(13) 3.310(3) . 4_554 ?
F(5) F(5) 3.036(4) . 3_766 ?
F(5) C(7) 3.305(3) . 2_655 ?
F(5) N(1) 3.585(3) . 2_655 ?
F(6) C(12) 3.023(3) . 2_655 ?
F(6) C(16) 3.227(4) . 2_655 ?
O(1) O(2) 2.749(3) . 3_665 ?
O(1) C(15) 3.468(4) . 2_655 ?
O(2) N(1) 3.092(3) . 2_655 ?
O(2) C(11) 3.457(3) . 3_665 ?
O(2) C(17) 3.498(5) . 3_665 ?

loop_
_geom_hbond_atom_site_label_D
_geom_hbond_atom_site_label_H
_geom_hbond_atom_site_label_A
_geom_hbond_site_symmetry_D
_geom_hbond_site_symmetry_H
_geom_hbond_site_symmetry_A
_geom_hbond_distance_DH
_geom_hbond_distance_HA
_geom_hbond_distance_DA
_geom_hbond_angle_DHA
_geom_hbond_publ_flag
O(2) H(14) F(2) . . . 1.017 2.048 2.653(1) 115.798 no
O(2) H(14) F(3) . . . 1.017 2.224 2.863(1) 119.347 no
F(2) O(2) 2.653(1) . . . 0.4572 0.3077 0.6246 119.347 no
F(2) N(1) 2.915(2) . . . 0.3529 0.3166 0.6446 119.347 no
F(3) F(4) 3.233(2) . . . 0.4428 0.4320 0.8393 119.347 no
F(3) F(5) 2.714(2) . . . 0.4906 0.4442 0.8329 119.347 no
F(3) O(2) 2.863(1) . . . 0.4855 0.3983 0.7411 119.347 no
F(4) F(3) 3.233(2) . . . 0.4321 0.3748 0.9208 119.347 no
F(4) N(1) 3.324(2) . . . 0.3740 0.3096 0.9151 119.347 no
F(5) F(3) 2.714(2) . . . 0.5185 0.4198 0.8755 119.347 no
F(5) O(2) 2.641(1) . . . 0.5543 0.3340 0.8390 119.347 no
F(6) O(2) 2.809(2) . . . 0.5396 0.2155 0.8390 119.347 no
N(1) F(2) 2.915(2) . . . 0.3082 0.2923 0.6942 119.347 no
N(1) F(4) 3.324(2) . . . 0.3087 0.2847 0.8202 119.347 no

loop_
_geom_torsion_atom_site_label_1
_geom_torsion_atom_site_label_2
_geom_torsion_atom_site_label_3
_geom_torsion_atom_site_label_4
_geom_torsion
_geom_torsion_site_symmetry_1
_geom_torsion_site_symmetry_2
_geom_torsion_site_symmetry_3
_geom_torsion_site_symmetry_4
_geom_torsion_publ_flag
F(2) C(18) C(3) O(2) 51.0(2) . . . . yes
F(2) C(18) C(3) C(1) -72.9(2) . . . . yes
F(2) C(18) C(3) C(5) 165.7(2) . . . . yes
F(2) C(18) C(6) N(1) 70.7(3) . . . . yes
F(2) C(18) C(6) C(4) -53.1(3) . . . . yes
F(3) C(18) C(3) O(2) -61.9(3) . . . . yes
F(3) C(18) C(3) C(1) 174.2(2) . . . . yes
F(3) C(18) C(3) C(5) 52.8(3) . . . . yes
F(3) C(18) C(6) N(1) -174.6(2) . . . . yes
F(3) C(18) C(6) C(4) 61.7(3) . . . . yes
F(4) C(5) C(3) O(2) 170.5(2) . . . . yes
F(4) C(5) C(3) C(1) -68.2(3) . . . . yes
F(4) C(5) C(3) C(18) 52.5(3) . . . . yes
F(5) C(5) C(3) O(2) 50.2(3) . . . . yes
F(5) C(5) C(3) C(1) 171.5(2) . . . . yes
F(5) C(5) C(3) C(18) -67.8(2) . . . . yes
F(6) C(5) C(3) O(2) -70.1(2) . . . . yes
F(6) C(5) C(3) C(1) 51.2(2) . . . . yes
F(6) C(5) C(3) C(18) 171.9(2) . . . . yes
O(1) C(11) C(2) C(1) 175.1(2) . . . . yes
O(1) C(11) C(9) C(7) -174.9(3) . . . . yes
O(2) C(3) C(1) C(2) 32.0(3) . . . . yes
O(2) C(3) C(1) C(8) -149.8(2) . . . . yes
O(2) C(3) C(18) C(6) 173.3(2) . . . . yes
N(1) C(6) C(4) C(12) -49.0(3) . . . . yes
N(1) C(6) C(4) C(14) 129.3(3) . . . . yes
N(1) C(6) C(18) C(3) -48.6(3) . . . . yes
N(1) C(8) C(1) C(2) -173.3(3) . . . . yes
N(1) C(8) C(1) C(3) 8.5(4) . . . . yes
N(1) C(8) C(7) C(9) 173.5(3) . . . . yes
C(1) C(2) C(11) C(9) -2.5(4) . . . . yes
C(1) C(3) C(18) C(6) 49.3(3) . . . . yes
C(1) C(8) N(1) C(6) -8.1(4) . . . . yes
C(1) C(8) C(7) C(9) -2.6(4) . . . . yes
C(2) C(1) C(3) C(5) -83.8(3) . . . . yes
C(2) C(1) C(3) C(18) 153.9(2) . . . . yes
C(2) C(1) C(8) C(7) 2.7(4) . . . . yes
C(2) C(11) O(1) C(17) 144.0(3) . . . . yes
C(2) C(11) C(9) C(7) 2.6(4) . . . . yes
C(3) C(1) C(2) C(11) 177.9(2) . . . . yes
C(3) C(1) C(8) C(7) -175.5(2) . . . . yes
C(3) C(18) C(6) C(4) -172.3(2) . . . . yes
C(4) C(6) N(1) C(8) 152.0(3) . . . . yes
C(4) C(12) C(16) C(13) -0.4(5) . . . . yes
C(4) C(14) C(15) C(13) 0.3(5) . . . . yes
C(5) C(3) C(1) C(8) 94.4(2) . . . . yes
C(5) C(3) C(18) C(6) -72.0(3) . . . . yes
C(6) N(1) C(8) C(7) 175.9(3) . . . . yes
C(6) C(4) C(12) C(16) 178.1(3) . . . . yes
C(6) C(4) C(14) C(15) -178.1(3) . . . . yes
C(8) N(1) C(6) C(18) 27.6(4) . . . . yes
C(8) C(1) C(2) C(11) -0.3(4) . . . . yes
C(8) C(1) C(3) C(18) -27.9(3) . . . . yes
C(8) C(7) C(9) C(11) 0.0(4) . . . . yes
C(9) C(11) O(1) C(17) -38.5(5) . . . . yes
C(12) C(4) C(6) C(18) 73.4(3) . . . . yes
C(12) C(4) C(14) C(15) 0.2(4) . . . . yes
C(12) C(16) C(13) C(15) 0.9(5) . . . . yes
C(14) C(4) C(6) C(18) -108.3(3) . . . . yes
C(14) C(4) C(12) C(16) -0.2(4) . . . . yes
C(14) C(15) C(13) C(16) -0.8(5) . . . . yes
C(14) C(15) C(13) C(16) -0.8(5) . . . . yes
